data_4301178
loop_
_publ_author_name
'Sen Wang'
'T. David Westmoreland'

_publ_section_title
;
Correlation of Relaxivity with Coordination Number in Six-, Seven-, and
Eight-Coordinate Mn(II) Complexes of Pendant-Arm Cyclen Derivatives
;
_journal_name_full 'Inorganic Chemistry'
_journal_page_first 719
_journal_page_last 727
_journal_paper_doi 10.1021/ic8003068
_journal_volume 48
_journal_year 2009
_chemical_formula_moiety 'C16 H26 Mn N4 O8'
_chemical_formula_sum 'C16 H26 Mn N4 O8'
_chemical_formula_weight 457.35
_chemical_name_common Mn(H2DOTA)
_chemical_name_systematic
; 
 ? 
;
_space_group_IT_number 15
_symmetry_cell_setting monoclinic
_symmetry_space_group_name_Hall '-C 2yc'
_symmetry_space_group_name_H-M 'C 1 2/c 1'
_atom_sites_solution_hydrogens geom
_atom_sites_solution_primary direct
_atom_sites_solution_secondary 'difference Fourier synthesis'
_audit_creation_method SHELXL-97
_cell_angle_alpha 90.00
_cell_angle_beta 98.381(3)
_cell_angle_gamma 90.00
_cell_formula_units_Z 4
_cell_length_a 16.374(3)
_cell_length_b 6.6559(13)
_cell_length_c 16.750(3)
_cell_measurement_reflns_used 2827
_cell_measurement_temperature 173(2)
_cell_measurement_theta_max 25.03
_cell_measurement_theta_min 2.46
_cell_volume 1806.0(6)
_computing_cell_refinement 'Bruker SMART'
_computing_data_collection 'Bruker SMART'
_computing_data_reduction 'Bruker SAINT'
_computing_molecular_graphics 'Bruker SHELXTL'
_computing_publication_material 'Bruker SHELXTL'
_computing_structure_refinement SHELXL-97
_computing_structure_solution SHELXS-97
_diffrn_ambient_temperature 173(2)
_diffrn_measured_fraction_theta_full 1.000
_diffrn_measured_fraction_theta_max 1.000
_diffrn_measurement_device_type 'Bruker CCD area detector'
_diffrn_measurement_method 'phi and omega scans'
_diffrn_radiation_monochromator graphite
_diffrn_radiation_source 'fine-focus sealed tube'
_diffrn_radiation_type MoK\a
_diffrn_radiation_wavelength 0.71073
_diffrn_reflns_av_R_equivalents 0.041
_diffrn_reflns_av_sigmaI/netI 0.0353
_diffrn_reflns_limit_h_max 19
_diffrn_reflns_limit_h_min -19
_diffrn_reflns_limit_k_max 7
_diffrn_reflns_limit_k_min -7
_diffrn_reflns_limit_l_max 19
_diffrn_reflns_limit_l_min -19
_diffrn_reflns_number 6602
_diffrn_reflns_theta_full 25.04
_diffrn_reflns_theta_max 25.04
_diffrn_reflns_theta_min 2.46
_diffrn_standards_decay_% 0
_diffrn_standards_number 0
_exptl_absorpt_coefficient_mu 0.788
_exptl_absorpt_correction_T_max 0.879
_exptl_absorpt_correction_T_min 0.772
_exptl_absorpt_correction_type multi-scan
_exptl_absorpt_process_details 'SADABS 2.03 (Sheldrick, 2000)'
_exptl_crystal_colour colourless
_exptl_crystal_density_diffrn 1.682
_exptl_crystal_density_meas ?
_exptl_crystal_density_method .
_exptl_crystal_description block
_exptl_crystal_F_000 956
_exptl_crystal_size_max 0.26
_exptl_crystal_size_mid 0.10
_exptl_crystal_size_min 0.10
_refine_diff_density_max 0.322
_refine_diff_density_min -0.318
_refine_diff_density_rms 0.065
_refine_ls_extinction_method none
_refine_ls_goodness_of_fit_ref 1.081
_refine_ls_hydrogen_treatment mixed
_refine_ls_matrix_type full
_refine_ls_number_parameters 136
_refine_ls_number_reflns 1598
_refine_ls_number_restraints 0
_refine_ls_restrained_S_all 1.081
_refine_ls_R_factor_all 0.0392
_refine_ls_R_factor_gt 0.0314
_refine_ls_shift/su_max 0.000
_refine_ls_shift/su_mean 0.000
_refine_ls_structure_factor_coef Fsqd
_refine_ls_weighting_details 'calc w=1/[\s^2^(Fo^2^)+(0.0337P)^2^+3.508P] where P=(Fo^2^+2Fc^2^)/3'
_refine_ls_weighting_scheme calc
_refine_ls_wR_factor_gt 0.0782
_refine_ls_wR_factor_ref 0.0840
_reflns_number_gt 1381
_reflns_number_total 1598
_reflns_threshold_expression >2sigma(I)
_cod_data_source_file ic8003068_si_002_3.cif
_cod_data_source_block 02056
_cod_depositor_comments
;
The following automatic conversions were performed:
'_symmetry_cell_setting' value 'Monoclinic' changed to 'monoclinic'
according to '/home/saulius/struct/CIF-dictionaries/cif_core.dic'
dictionary named 'cif_core.dic' version 2.4.1 from 2010-06-29.

Automatic conversion script
Id: cif_fix_enum 1527 2010-12-29 10:47:43Z saulius 

The following automatic conversions were performed:

'_atom_sites_solution_primary' value 'direct methods' was changed to
'direct'.

'_atom_sites_solution_hydrogens' value 'placed geometrically' was
changed to 'geom'.

Automatic conversion script
Id: cif_fix_values 6452 2018-10-05 10:23:21Z andrius 
;
_cod_original_sg_symbol_H-M 'C 2/c'
_cod_database_code 4301178

loop_
_symmetry_equiv_pos_as_xyz
'x, y, z'
'-x, y, -z+1/2'
'x+1/2, y+1/2, z'
'-x+1/2, y+1/2, -z+1/2'
'-x, -y, -z'
'x, -y, z-1/2'
'-x+1/2, -y+1/2, -z'
'x+1/2, -y+1/2, z-1/2'

loop_
_atom_site_label
_atom_site_type_symbol
_atom_site_fract_x
_atom_site_fract_y
_atom_site_fract_z
_atom_site_U_iso_or_equiv
_atom_site_adp_type
_atom_site_occupancy
_atom_site_symmetry_multiplicity
_atom_site_calc_flag
_atom_site_refinement_flags
_atom_site_disorder_assembly
_atom_site_disorder_group
Mn1 Mn 0.5000 0.22395(7) 0.7500 0.01480(17) Uani 1 2 d S . .
N1 N 0.58911(11) 0.4023(3) 0.67784(11) 0.0134(4) Uani 1 1 d . . .
N2 N 0.59256(11) 0.3967(3) 0.84959(11) 0.0138(4) Uani 1 1 d . . .
O1 O 0.53490(10) 0.0176(2) 0.66134(10) 0.0190(4) Uani 1 1 d . . .
O2 O 0.62793(11) -0.0605(2) 0.58135(10) 0.0244(4) Uani 1 1 d . . .
O3 O 0.65711(11) 0.0194(2) 0.82339(10) 0.0262(4) Uani 1 1 d . . .
O4 O 0.68476(11) -0.0547(3) 0.95321(11) 0.0238(4) Uani 1 1 d . . .
C1 C 0.63462(13) 0.5604(3) 0.72884(13) 0.0154(5) Uani 1 1 d . . .
H1A H 0.5985 0.6788 0.7310 0.019 Uiso 1 1 calc R . .
H1B H 0.6834 0.6030 0.7044 0.019 Uiso 1 1 calc R . .
C2 C 0.66246(13) 0.4842(3) 0.81352(14) 0.0158(5) Uani 1 1 d . . .
H2A H 0.7056 0.3807 0.8122 0.019 Uiso 1 1 calc R . .
H2B H 0.6869 0.5965 0.8477 0.019 Uiso 1 1 calc R . .
C3 C 0.54322(14) 0.5637(3) 0.87770(14) 0.0157(5) Uani 1 1 d . . .
H3A H 0.5352 0.6698 0.8358 0.019 Uiso 1 1 calc R . .
H3B H 0.5740 0.6232 0.9273 0.019 Uiso 1 1 calc R . .
C4 C 0.45971(14) 0.4919(3) 0.89495(13) 0.0153(5) Uani 1 1 d . . .
H4A H 0.4676 0.3906 0.9387 0.018 Uiso 1 1 calc R . .
H4B H 0.4289 0.6065 0.9136 0.018 Uiso 1 1 calc R . .
C5 C 0.64521(14) 0.2492(3) 0.65296(14) 0.0162(5) Uani 1 1 d . . .
H5A H 0.6902 0.2227 0.6979 0.019 Uiso 1 1 calc R . .
H5B H 0.6703 0.2999 0.6065 0.019 Uiso 1 1 calc R . .
C6 C 0.59860(14) 0.0539(3) 0.62924(13) 0.0168(5) Uani 1 1 d . . .
C7 C 0.62467(14) 0.2677(3) 0.91848(14) 0.0163(5) Uani 1 1 d . . .
H7A H 0.5802 0.2438 0.9516 0.020 Uiso 1 1 calc R . .
H7B H 0.6701 0.3389 0.9526 0.020 Uiso 1 1 calc R . .
C8 C 0.65626(14) 0.0674(3) 0.89293(14) 0.0175(5) Uani 1 1 d . . .
H1 H 0.671(2) -0.022(5) 0.995(2) 0.041(10) Uiso 1 1 d . . .

loop_
_atom_site_aniso_label
_atom_site_aniso_U_11
_atom_site_aniso_U_22
_atom_site_aniso_U_33
_atom_site_aniso_U_23
_atom_site_aniso_U_13
_atom_site_aniso_U_12
Mn1 0.0152(3) 0.0139(3) 0.0159(3) 0.000 0.00416(19) 0.000
N1 0.0142(9) 0.0112(9) 0.0146(10) -0.0009(7) 0.0019(8) -0.0001(7)
N2 0.0137(9) 0.0126(9) 0.0151(10) -0.0004(8) 0.0021(8) -0.0003(7)
O1 0.0189(9) 0.0146(8) 0.0239(9) -0.0021(7) 0.0046(7) -0.0023(6)
O2 0.0324(10) 0.0195(9) 0.0236(9) -0.0051(7) 0.0122(8) -0.0010(7)
O3 0.0389(11) 0.0207(9) 0.0203(10) -0.0009(7) 0.0082(8) 0.0033(8)
O4 0.0293(10) 0.0213(9) 0.0217(10) 0.0046(8) 0.0070(8) 0.0093(7)
C1 0.0142(11) 0.0147(11) 0.0181(12) -0.0021(9) 0.0046(9) -0.0038(9)
C2 0.0121(11) 0.0153(11) 0.0196(12) -0.0020(9) 0.0015(9) -0.0025(9)
C3 0.0179(11) 0.0141(11) 0.0148(12) -0.0023(9) 0.0015(9) 0.0005(9)
C4 0.0173(11) 0.0149(11) 0.0138(12) -0.0011(9) 0.0025(9) 0.0014(9)
C5 0.0140(11) 0.0167(11) 0.0187(12) -0.0023(9) 0.0055(9) 0.0012(9)
C6 0.0207(12) 0.0156(11) 0.0133(12) 0.0015(9) -0.0002(10) 0.0032(9)
C7 0.0160(11) 0.0175(12) 0.0148(12) -0.0006(9) -0.0001(9) 0.0016(9)
C8 0.0156(11) 0.0160(12) 0.0209(13) 0.0020(10) 0.0030(10) -0.0012(9)

loop_
_atom_type_symbol
_atom_type_description
_atom_type_scat_dispersion_real
_atom_type_scat_dispersion_imag
_atom_type_scat_source
C C 0.0033 0.0016 'International Tables Vol C Tables 4.2.6.8 and 6.1.1.4'
H H 0.0000 0.0000 'International Tables Vol C Tables 4.2.6.8 and 6.1.1.4'
N N 0.0061 0.0033 'International Tables Vol C Tables 4.2.6.8 and 6.1.1.4'
O O 0.0106 0.0060 'International Tables Vol C Tables 4.2.6.8 and 6.1.1.4'
Mn Mn 0.3368 0.7283 'International Tables Vol C Tables 4.2.6.8 and 6.1.1.4'

loop_
_geom_angle_atom_site_label_1
_geom_angle_atom_site_label_2
_geom_angle_atom_site_label_3
_geom_angle
_geom_angle_site_symmetry_1
_geom_angle_site_symmetry_3
_geom_angle_publ_flag
O1 Mn1 O1 101.03(9) . 2_656 ?
O1 Mn1 N1 73.81(6) . . ?
O1 Mn1 N1 157.21(6) 2_656 . ?
O1 Mn1 N1 157.21(6) . 2_656 ?
O1 Mn1 N1 73.81(6) 2_656 2_656 ?
N1 Mn1 N1 119.25(9) . 2_656 ?
O1 Mn1 N2 125.72(6) . . ?
O1 Mn1 N2 91.76(6) 2_656 . ?
N1 Mn1 N2 74.72(6) . . ?
N1 Mn1 N2 76.99(6) 2_656 . ?
O1 Mn1 N2 91.76(6) . 2_656 ?
O1 Mn1 N2 125.72(6) 2_656 2_656 ?
N1 Mn1 N2 76.99(6) . 2_656 ?
N1 Mn1 N2 74.72(6) 2_656 2_656 ?
N2 Mn1 N2 122.21(9) . 2_656 ?
C5 N1 C4 109.23(18) . 2_656 ?
C5 N1 C1 111.80(17) . . ?
C4 N1 C1 110.71(17) 2_656 . ?
C5 N1 Mn1 104.83(13) . . ?
C4 N1 Mn1 109.01(13) 2_656 . ?
C1 N1 Mn1 111.06(13) . . ?
C7 N2 C2 109.78(17) . . ?
C7 N2 C3 109.60(17) . . ?
C2 N2 C3 108.72(17) . . ?
C7 N2 Mn1 112.68(13) . . ?
C2 N2 Mn1 110.69(13) . . ?
C3 N2 Mn1 105.22(13) . . ?
C6 O1 Mn1 119.20(14) . . ?
N1 C1 C2 111.07(18) . . ?
N2 C2 C1 111.55(18) . . ?
N2 C3 C4 111.76(18) . . ?
N1 C4 C3 111.32(18) 2_656 . ?
N1 C5 C6 110.69(18) . . ?
O2 C6 O1 125.0(2) . . ?
O2 C6 C5 117.4(2) . . ?
O1 C6 C5 117.6(2) . . ?
N2 C7 C8 112.93(19) . . ?
O3 C8 O4 121.2(2) . . ?
O3 C8 C7 123.9(2) . . ?
O4 C8 C7 114.9(2) . . ?

loop_
_geom_bond_atom_site_label_1
_geom_bond_atom_site_label_2
_geom_bond_distance
_geom_bond_site_symmetry_2
_geom_bond_publ_flag
Mn1 O1 2.1601(16) . ?
Mn1 O1 2.1601(16) 2_656 ?
Mn1 N1 2.3481(19) . ?
Mn1 N1 2.3481(18) 2_656 ?
Mn1 N2 2.3803(18) . ?
Mn1 N2 2.3803(18) 2_656 ?
N1 C5 1.472(3) . ?
N1 C4 1.482(3) 2_656 ?
N1 C1 1.485(3) . ?
N2 C7 1.472(3) . ?
N2 C2 1.488(3) . ?
N2 C3 1.490(3) . ?
O1 C6 1.265(3) . ?
O2 C6 1.252(3) . ?
O3 C8 1.210(3) . ?
O4 C8 1.327(3) . ?
C1 C2 1.512(3) . ?
C3 C4 1.516(3) . ?
C4 N1 1.482(3) 2_656 ?
C5 C6 1.530(3) . ?
C7 C8 1.514(3) . ?

loop_
_geom_hbond_atom_site_label_D
_geom_hbond_atom_site_label_H
_geom_hbond_atom_site_label_A
_geom_hbond_distance_DH
_geom_hbond_distance_HA
_geom_hbond_distance_DA
_geom_hbond_angle_DHA
_geom_hbond_site_symmetry_A
O4 H1 O2 0.80(3) 1.79(4) 2.577(3) 172(3) 6_556
